data_2232070
loop_
_publ_author_name
'Amimoto, Kiichi'

_publ_section_title
;
 1,4-Bis(1,1-dimethylpropyl)-2,5-dimethoxybenzene
;
_journal_coeditor_code TK2787
_journal_issue 10
_journal_name_full 'Acta Crystallographica Section E'
_journal_page_first o2708
_journal_paper_doi 10.1107/S160053681103772X
_journal_volume 67
_journal_year 2011
_chemical_formula_iupac 'C18 H30 O2'
_chemical_formula_moiety 'C18 H30 O2'
_chemical_formula_sum 'C18 H30 O2'
_chemical_formula_weight 278.42
_chemical_name_systematic
;
1,4-Bis(1,1-dimethylpropyl)-2,5-dimethoxybenzene
;
_space_group_IT_number 2
_symmetry_cell_setting triclinic
_symmetry_space_group_name_Hall '-P 1'
_symmetry_space_group_name_H-M 'P -1'
_atom_sites_solution_hydrogens geom
_atom_sites_solution_primary direct
_atom_sites_solution_secondary difmap
_audit_creation_method 'WinGX routine CIF_UPDATE'
_cell_angle_alpha 93.120(5)
_cell_angle_beta 105.950(5)
_cell_angle_gamma 108.460(5)
_cell_formula_units_Z 1
_cell_length_a 6.456(5)
_cell_length_b 6.551(5)
_cell_length_c 10.800(5)
_cell_measurement_reflns_used 1654
_cell_measurement_temperature 90(2)
_cell_measurement_theta_max 28.8004
_cell_measurement_theta_min 3.3186
_cell_volume 411.5(5)
_computing_cell_refinement 'SAINT (Bruker, 2009)'
_computing_data_collection 'APEX2 (Bruker, 2009)'
_computing_data_reduction 'SAINT (Bruker, 2009)'
_computing_molecular_graphics 'Mercury (Macrae <i>et al.</i>, 2008)'
_computing_publication_material 'WinGX (Farrugia, 1999) and publCIF (Westrip, 2010)'
_computing_structure_refinement 'SHELXL97 (Sheldrick, 2008)'
_computing_structure_solution 'SIR97 (Altomare <i>et al.</i>, 1999)'
_diffrn_ambient_temperature 90(2)
_diffrn_detector_area_resol_mean 8.333
_diffrn_measured_fraction_theta_full 0.977
_diffrn_measured_fraction_theta_max 0.866
_diffrn_measurement_device_type 'Bruker APEXII CCD area-detector'
_diffrn_measurement_method '\f and \w scan'
_diffrn_radiation_monochromator graphite
_diffrn_radiation_source 'fine-focus sealed tube'
_diffrn_radiation_type MoK\a
_diffrn_radiation_wavelength 0.71069
_diffrn_reflns_av_R_equivalents 0.0127
_diffrn_reflns_limit_h_max 5
_diffrn_reflns_limit_h_min -8
_diffrn_reflns_limit_k_max 8
_diffrn_reflns_limit_k_min -8
_diffrn_reflns_limit_l_max 14
_diffrn_reflns_limit_l_min -12
_diffrn_reflns_number 2473
_diffrn_reflns_theta_full 25
_diffrn_reflns_theta_max 28.97
_diffrn_reflns_theta_min 1.99
_exptl_absorpt_coefficient_mu 0.071
_exptl_absorpt_correction_T_max 0.9930
_exptl_absorpt_correction_T_min 0.9723
_exptl_absorpt_correction_type empirical
_exptl_absorpt_process_details
;
(SADABS; Bruker, 2009)'
;
_exptl_crystal_colour colourless
_exptl_crystal_density_diffrn 1.123
_exptl_crystal_density_method 'not measured'
_exptl_crystal_description plate
_exptl_crystal_F_000 154
_exptl_crystal_size_max 0.4
_exptl_crystal_size_mid 0.2
_exptl_crystal_size_min 0.1
_refine_diff_density_max 0.395
_refine_diff_density_min -0.218
_refine_ls_extinction_method none
_refine_ls_goodness_of_fit_ref 1.096
_refine_ls_hydrogen_treatment refall
_refine_ls_matrix_type full
_refine_ls_number_parameters 151
_refine_ls_number_reflns 1888
_refine_ls_number_restraints 0
_refine_ls_restrained_S_all 1.096
_refine_ls_R_factor_all 0.0459
_refine_ls_R_factor_gt 0.0419
_refine_ls_shift/su_max 0
_refine_ls_shift/su_mean 0
_refine_ls_structure_factor_coef Fsqd
_refine_ls_weighting_details 'calc w=1/[\s^2^(Fo^2^)+(0.0566P)^2^+0.1363P] where P=(Fo^2^+2Fc^2^)/3'
_refine_ls_weighting_scheme calc
_refine_ls_wR_factor_ref 0.1139
_reflns_number_gt 1698
_reflns_number_total 1888
_reflns_threshold_expression I>2\s(I)
_cod_data_source_file tk2787.cif
_cod_data_source_block I
_cod_database_code 2232070
_cod_database_fobs_code 2232070

loop_
_symmetry_equiv_pos_as_xyz
'x, y, z'
'-x, -y, -z'

loop_
_atom_site_type_symbol
_atom_site_label
_atom_site_fract_x
_atom_site_fract_y
_atom_site_fract_z
_atom_site_U_iso_or_equiv
_atom_site_adp_type
_atom_site_calc_flag
_atom_site_occupancy
C C1 0.66045(17) 0.40800(16) 0.56010(10) 0.0142(2) Uani d 1
C C2 0.54020(18) 0.34722(16) 0.42749(10) 0.0146(2) Uani d 1
C C3 0.37620(17) 0.43475(16) 0.36311(10) 0.0134(2) Uani d 1
C C4 0.24450(18) 0.36052(16) 0.21713(10) 0.0149(2) Uani d 1
C C5 0.28316(19) 0.55446(18) 0.13993(10) 0.0186(2) Uani d 1
C C6 0.5309(2) 0.7013(2) 0.16805(13) 0.0273(3) Uani d 1
C C7 0.3162(2) 0.18507(18) 0.15790(11) 0.0199(3) Uani d 1
C C8 -0.01503(19) 0.25829(19) 0.19763(11) 0.0203(3) Uani d 1
C C9 0.8811(2) 0.17879(18) 0.54390(11) 0.0191(2) Uani d 1
O O1 0.81796(14) 0.31572(13) 0.62220(7) 0.0203(2) Uani d 1
H H2 0.574(3) 0.240(2) 0.3790(14) 0.025(4) Uiso d 1
H H5A 0.215(3) 0.492(2) 0.0462(15) 0.023(4) Uiso d 1
H H5B 0.196(2) 0.646(2) 0.1572(14) 0.021(3) Uiso d 1
H H6A 0.599(3) 0.782(3) 0.2639(17) 0.036(4) Uiso d 1
H H6B 0.635(3) 0.615(3) 0.1542(17) 0.037(4) Uiso d 1
H H6C 0.544(3) 0.819(3) 0.1069(16) 0.034(4) Uiso d 1
H H7A 0.226(3) 0.138(2) 0.0662(15) 0.025(4) Uiso d 1
H H7B 0.479(3) 0.238(3) 0.1626(16) 0.030(4) Uiso d 1
H H7C 0.286(2) 0.050(2) 0.2014(14) 0.023(3) Uiso d 1
H H8A -0.073(3) 0.360(2) 0.2338(14) 0.021(3) Uiso d 1
H H8B -0.046(3) 0.123(3) 0.2390(15) 0.028(4) Uiso d 1
H H8C -0.097(3) 0.216(2) 0.1031(15) 0.024(4) Uiso d 1
H H9A 0.744(3) 0.043(2) 0.5000(14) 0.024(4) Uiso d 1
H H9B 1.000(3) 0.144(2) 0.6036(15) 0.027(4) Uiso d 1
H H9C 0.940(2) 0.256(2) 0.4774(14) 0.021(3) Uiso d 1

loop_
_atom_site_aniso_label
_atom_site_aniso_U_11
_atom_site_aniso_U_22
_atom_site_aniso_U_33
_atom_site_aniso_U_12
_atom_site_aniso_U_13
_atom_site_aniso_U_23
C1 0.0147(5) 0.0146(5) 0.0137(5) 0.0060(4) 0.0038(4) 0.0032(4)
C2 0.0169(5) 0.0136(5) 0.0134(5) 0.0052(4) 0.0052(4) 0.0005(4)
C3 0.0140(5) 0.0128(5) 0.0117(5) 0.0025(4) 0.0039(4) 0.0012(3)
C4 0.0161(5) 0.0155(5) 0.0113(5) 0.0049(4) 0.0027(4) 0.0001(4)
C5 0.0227(6) 0.0191(5) 0.0127(5) 0.0061(4) 0.0046(4) 0.0025(4)
C6 0.0246(6) 0.0294(6) 0.0248(6) 0.0034(5) 0.0089(5) 0.0072(5)
C7 0.0241(6) 0.0199(5) 0.0138(5) 0.0087(4) 0.0024(4) -0.0029(4)
C8 0.0168(5) 0.0222(6) 0.0166(5) 0.0028(4) 0.0020(4) 0.0005(4)
C9 0.0215(5) 0.0214(5) 0.0179(5) 0.0129(4) 0.0056(4) 0.0021(4)
O1 0.0255(4) 0.0258(4) 0.0137(4) 0.0173(3) 0.0028(3) 0.0007(3)

loop_
_atom_type_symbol
_atom_type_description
_atom_type_scat_dispersion_real
_atom_type_scat_dispersion_imag
_atom_type_scat_source
C C 0.0033 0.0016 'International Tables Vol C Tables 4.2.6.8 and 6.1.1.4'
H H 0 0 'International Tables Vol C Tables 4.2.6.8 and 6.1.1.4'
O O 0.0106 0.006 'International Tables Vol C Tables 4.2.6.8 and 6.1.1.4'

loop_
_geom_angle_atom_site_label_1
_geom_angle_atom_site_label_2
_geom_angle_atom_site_label_3
_geom_angle_site_symmetry_1
_geom_angle_site_symmetry_3
_geom_angle
O1 C1 C2 . . 121.95(10)
O1 C1 C3 . 2_666 117.05(9)
C2 C1 C3 . 2_666 121.00(10)
C1 C2 C3 . . 122.99(10)
C1 C2 H2 . . 117.7(9)
C3 C2 H2 . . 119.3(9)
C2 C3 C1 . 2_666 116.02(10)
C2 C3 C4 . . 121.35(9)
C1 C3 C4 2_666 . 122.63(9)
C3 C4 C7 . . 111.63(9)
C3 C4 C8 . . 109.87(9)
C7 C4 C8 . . 106.83(9)
C3 C4 C5 . . 111.30(9)
C7 C4 C5 . . 108.72(10)
C8 C4 C5 . . 108.33(9)
C6 C5 C4 . . 115.63(10)
C6 C5 H5A . . 110.5(9)
C4 C5 H5A . . 106.6(9)
C6 C5 H5B . . 107.9(9)
C4 C5 H5B . . 109.7(9)
H5A C5 H5B . . 106.2(12)
C5 C6 H6A . . 111.1(10)
C5 C6 H6B . . 112.1(10)
H6A C6 H6B . . 107.7(13)
C5 C6 H6C . . 110.9(9)
H6A C6 H6C . . 107.8(13)
H6B C6 H6C . . 107.0(13)
C4 C7 H7A . . 109.6(9)
C4 C7 H7B . . 112.6(9)
H7A C7 H7B . . 107.7(13)
C4 C7 H7C . . 112.1(8)
H7A C7 H7C . . 106.2(12)
H7B C7 H7C . . 108.4(12)
C4 C8 H8A . . 111.4(9)
C4 C8 H8B . . 109.7(9)
H8A C8 H8B . . 110.2(13)
C4 C8 H8C . . 108.6(9)
H8A C8 H8C . . 108.9(12)
H8B C8 H8C . . 107.9(13)
O1 C9 H9A . . 109.7(9)
O1 C9 H9B . . 104.8(9)
H9A C9 H9B . . 111.0(12)
O1 C9 H9C . . 111.1(8)
H9A C9 H9C . . 110.1(12)
H9B C9 H9C . . 110.1(13)
C1 O1 C9 . . 118.00(9)

loop_
_geom_bond_atom_site_label_1
_geom_bond_atom_site_label_2
_geom_bond_site_symmetry_2
_geom_bond_distance
C1 O1 . 1.3812(14)
C1 C2 . 1.3941(15)
C1 C3 2_666 1.4051(15)
C2 C3 . 1.3988(16)
C2 H2 . 0.963(15)
C3 C1 2_666 1.4051(15)
C3 C4 . 1.5371(15)
C4 C7 . 1.5376(16)
C4 C8 . 1.5428(19)
C4 C5 . 1.5494(17)
C5 C6 . 1.5172(19)
C5 H5A . 0.991(15)
C5 H5B . 0.985(15)
C6 H6A . 1.043(17)
C6 H6B . 1.037(17)
C6 H6C . 1.038(18)
C7 H7A . 0.976(15)
C7 H7B . 0.984(17)
C7 H7C . 1.012(16)
C8 H8A . 0.973(15)
C8 H8B . 1.003(17)
C8 H8C . 0.990(15)
C9 O1 . 1.4229(14)
C9 H9A . 1.014(16)
C9 H9B . 0.955(16)
C9 H9C . 0.992(15)
